data_1512335
loop_
_publ_author_name
'Wang, Yong'
'Chen, Chao'
'Zhang, Shu'
'Lou, Zhenbang'
'Su, Xiang'
'Wen, Lirong'
'Li, Ming'

_publ_section_title
;
 A Concise Construction of Polycyclic Quinolines via Annulation of
 \w-Cyano-1-alkynes with Diaryliodonium Salts
;
_journal_issue 18
_journal_name_full 'Organic Letters'
_journal_page_first 4794
_journal_paper_doi 10.1021/ol402164s
_journal_volume 15
_journal_year 2013
_chemical_formula_moiety 'C13 H9 Br F3 N'
_chemical_formula_sum 'C13 H9 Br F3 N'
_chemical_formula_weight 316.12
_chemical_name_systematic
; 
 ? 
;
_space_group_IT_number 11
_symmetry_cell_setting monoclinic
_symmetry_space_group_name_Hall '-P 2yb'
_symmetry_space_group_name_H-M 'P 1 21/m 1'
_atom_sites_solution_hydrogens geom
_atom_sites_solution_primary direct
_atom_sites_solution_secondary difmap
_audit_creation_method SHELXL-97
_cell_angle_alpha 90.00
_cell_angle_beta 104.56(2)
_cell_angle_gamma 90.00
_cell_formula_units_Z 2
_cell_length_a 7.7310(15)
_cell_length_b 7.195(3)
_cell_length_c 10.886(4)
_cell_measurement_reflns_used 41
_cell_measurement_temperature 295(2)
_cell_measurement_theta_max 12.51
_cell_measurement_theta_min 5.46
_cell_volume 586.1(3)
_computing_cell_refinement 'XSCANS (Bruker, 1997)'
_computing_data_collection 'XSCANS (Bruker, 1997)'
_computing_data_reduction 'XSCANS (Bruker, 1997)'
_computing_molecular_graphics 'SHELXTL (Bruker, 1997)'
_computing_publication_material 'SHELXTL (Bruker, 1997)'
_computing_structure_refinement 'SHELXL-97 (Sheldrick, 1997)'
_computing_structure_solution 'SHELXS-97 (Sheldrick, 1990)'
_diffrn_ambient_temperature 295(2)
_diffrn_measured_fraction_theta_full 0.999
_diffrn_measured_fraction_theta_max 0.999
_diffrn_measurement_device_type 'Bruker P4'
_diffrn_measurement_method '\w scans'
_diffrn_radiation_monochromator graphite
_diffrn_radiation_source 'fine-focus sealed tube'
_diffrn_radiation_type MoK\a
_diffrn_radiation_wavelength 0.71073
_diffrn_reflns_av_R_equivalents 0.0755
_diffrn_reflns_av_sigmaI/netI 0.0750
_diffrn_reflns_limit_h_max 9
_diffrn_reflns_limit_h_min -9
_diffrn_reflns_limit_k_max 8
_diffrn_reflns_limit_k_min -8
_diffrn_reflns_limit_l_max 13
_diffrn_reflns_limit_l_min -13
_diffrn_reflns_number 2507
_diffrn_reflns_theta_full 25.50
_diffrn_reflns_theta_max 25.50
_diffrn_reflns_theta_min 1.93
_diffrn_standards_decay_% 0
_diffrn_standards_interval_count 97
_diffrn_standards_number 3
_exptl_absorpt_coefficient_mu 3.525
_exptl_absorpt_correction_T_max 0.3768
_exptl_absorpt_correction_T_min 0.2287
_exptl_absorpt_correction_type empirical
_exptl_absorpt_process_details 'SHELXTL (Bruker, 1997)'
_exptl_crystal_colour colorless
_exptl_crystal_density_diffrn 1.791
_exptl_crystal_density_meas ?
_exptl_crystal_density_method 'not measured'
_exptl_crystal_description prism
_exptl_crystal_F_000 312
_exptl_crystal_size_max 0.50
_exptl_crystal_size_mid 0.20
_exptl_crystal_size_min 0.20
_refine_diff_density_max 0.411
_refine_diff_density_min -0.542
_refine_diff_density_rms 0.079
_refine_ls_extinction_method none
_refine_ls_goodness_of_fit_ref 1.030
_refine_ls_hydrogen_treatment constr
_refine_ls_matrix_type full
_refine_ls_number_parameters 106
_refine_ls_number_reflns 1184
_refine_ls_number_restraints 0
_refine_ls_restrained_S_all 1.030
_refine_ls_R_factor_all 0.0392
_refine_ls_R_factor_gt 0.0334
_refine_ls_shift/su_max 0.000
_refine_ls_shift/su_mean 0.000
_refine_ls_structure_factor_coef Fsqd
_refine_ls_weighting_details 'calc w=1/[\s^2^(Fo^2^)+(0.0010P)^2^+0.3000P] where P=(Fo^2^+2Fc^2^)/3'
_refine_ls_weighting_scheme calc
_refine_ls_wR_factor_gt 0.0773
_refine_ls_wR_factor_ref 0.0821
_reflns_number_gt 1048
_reflns_number_total 1184
_reflns_threshold_expression I>2sigma(I)
_cod_data_source_file ol402164s_si_001.cif
_cod_data_source_block chenc-21
_cod_depositor_comments
;
The following automatic conversions were performed:

'_symmetry_cell_setting' value 'Monoclinic' changed to 'monoclinic'
according to /home/saulius/struct/CIF-dictionaries/cif_core.dic
dictionary named 'cif_core.dic' version 2.4.2 from 2011-04-26.

Automatic conversion script
Id: cif_fix_values 1891 2012-01-12 08:04:46Z andrius 

The following automatic conversions were performed:

'_exptl_crystal_density_meas' value 'none' was changed to '?' - the
value is perceived as not measured.

Automatic conversion script
Id: cif_fix_values 3008 2015-01-20 13:52:24Z robertas 
;
_cod_original_cell_volume 586.0(3)
_cod_original_sg_symbol_H-M P2(1)/m
_cod_database_code 1512335

loop_
_symmetry_equiv_pos_as_xyz
'x, y, z'
'-x, y+1/2, -z'
'-x, -y, -z'
'x, -y-1/2, z'

loop_
_atom_site_label
_atom_site_type_symbol
_atom_site_fract_x
_atom_site_fract_y
_atom_site_fract_z
_atom_site_U_iso_or_equiv
_atom_site_adp_type
_atom_site_occupancy
_atom_site_symmetry_multiplicity
_atom_site_calc_flag
_atom_site_refinement_flags
Br1 Br 0.04206(5) 0.2500 0.42134(4) 0.05024(18) Uani 1 2 d S
F1 F 0.1517(4) 0.1047(5) -0.1238(2) 0.1081(11) Uani 1 1 d .
F2 F -0.0337(4) 0.2500 -0.0474(3) 0.114(2) Uani 1 2 d S
N1 N 0.6471(4) 0.2500 0.4151(3) 0.0452(9) Uani 1 2 d S
C1 C 0.2841(5) 0.2500 0.4164(4) 0.0383(9) Uani 1 2 d S
C2 C 0.4134(5) 0.2500 0.5264(4) 0.0402(9) Uani 1 2 d S
C3 C 0.3999(6) 0.2500 0.6609(4) 0.0495(11) Uani 1 2 d S
H3 H 0.3373 0.1403 0.6787 0.059 Uiso 1 1 d R
C4 C 0.5951(6) 0.2500 0.7404(4) 0.0559(12) Uani 1 2 d S
H4 H 0.6176 0.3593 0.7943 0.067 Uiso 1 1 d R
C5 C 0.7179(6) 0.2500 0.6508(4) 0.0491(11) Uani 1 2 d S
H5 H 0.7933 0.3597 0.6637 0.059 Uiso 1 1 d R
C6 C 0.5934(5) 0.2500 0.5194(4) 0.0415(9) Uani 1 2 d S
C7 C 0.5163(5) 0.2500 0.3032(4) 0.0430(10) Uani 1 2 d S
C8 C 0.5688(6) 0.2500 0.1894(4) 0.0551(13) Uani 1 2 d S
H8 H 0.6897 0.2500 0.1914 0.066 Uiso 1 2 calc SR
C9 C 0.4452(6) 0.2500 0.0761(4) 0.0589(14) Uani 1 2 d S
H9 H 0.4820 0.2500 0.0011 0.071 Uiso 1 2 calc SR
C10 C 0.2640(6) 0.2500 0.0717(4) 0.0509(11) Uani 1 2 d S
C11 C 0.2073(5) 0.2500 0.1800(4) 0.0475(11) Uani 1 2 d S
H11 H 0.0855 0.2500 0.1753 0.057 Uiso 1 2 calc SR
C12 C 0.3312(5) 0.2500 0.2998(4) 0.0386(9) Uani 1 2 d S
C13 C 0.1320(8) 0.2500 -0.0545(4) 0.0705(17) Uani 1 2 d S

loop_
_atom_site_aniso_label
_atom_site_aniso_U_11
_atom_site_aniso_U_22
_atom_site_aniso_U_33
_atom_site_aniso_U_23
_atom_site_aniso_U_13
_atom_site_aniso_U_12
Br1 0.0328(2) 0.0703(4) 0.0513(3) 0.000 0.01740(16) 0.000
F1 0.119(2) 0.129(3) 0.0631(13) -0.0334(16) -0.0007(13) 0.004(2)
F2 0.0551(17) 0.228(6) 0.0511(16) 0.000 0.0000(13) 0.000
N1 0.0319(15) 0.059(2) 0.0447(17) 0.000 0.0105(13) 0.000
C1 0.0331(18) 0.042(2) 0.0426(19) 0.000 0.0143(15) 0.000
C2 0.0363(18) 0.045(2) 0.0404(19) 0.000 0.0113(15) 0.000
C3 0.047(2) 0.064(3) 0.039(2) 0.000 0.0147(17) 0.000
C4 0.058(3) 0.062(3) 0.043(2) 0.000 0.004(2) 0.000
C5 0.045(2) 0.054(3) 0.044(2) 0.000 0.0039(18) 0.000
C6 0.0371(19) 0.040(2) 0.045(2) 0.000 0.0071(16) 0.000
C7 0.0334(18) 0.053(3) 0.044(2) 0.000 0.0126(16) 0.000
C8 0.0354(19) 0.080(4) 0.052(2) 0.000 0.0159(18) 0.000
C9 0.059(3) 0.079(4) 0.045(2) 0.000 0.024(2) 0.000
C10 0.048(2) 0.064(3) 0.040(2) 0.000 0.0119(17) 0.000
C11 0.0371(19) 0.060(3) 0.044(2) 0.000 0.0085(16) 0.000
C12 0.0325(17) 0.048(2) 0.0379(18) 0.000 0.0130(15) 0.000
C13 0.070(3) 0.102(5) 0.039(2) 0.000 0.012(2) 0.000

loop_
_atom_type_symbol
_atom_type_description
_atom_type_scat_dispersion_real
_atom_type_scat_dispersion_imag
_atom_type_scat_source
C C 0.0033 0.0016 'International Tables Vol C Tables 4.2.6.8 and 6.1.1.4'
H H 0.0000 0.0000 'International Tables Vol C Tables 4.2.6.8 and 6.1.1.4'
N N 0.0061 0.0033 'International Tables Vol C Tables 4.2.6.8 and 6.1.1.4'
F F 0.0171 0.0103 'International Tables Vol C Tables 4.2.6.8 and 6.1.1.4'
Br Br -0.2901 2.4595 'International Tables Vol C Tables 4.2.6.8 and 6.1.1.4'

loop_
_geom_angle_atom_site_label_1
_geom_angle_atom_site_label_2
_geom_angle_atom_site_label_3
_geom_angle
_geom_angle_site_symmetry_1
_geom_angle_site_symmetry_3
C6 N1 C7 116.6(4) . .
C2 C1 C12 119.8(4) . .
C2 C1 Br1 119.5(3) . .
C12 C1 Br1 120.7(3) . .
C1 C2 C6 118.1(4) . .
C1 C2 C3 130.5(4) . .
C6 C2 C3 111.4(4) . .
C2 C3 C4 104.5(4) . .
C2 C3 H3 110.9 . .
C4 C3 H3 110.8 . .
C5 C4 C3 108.7(3) . .
C5 C4 H4 110.0 . .
C3 C4 H4 109.9 . .
C6 C5 C4 104.8(4) . .
C6 C5 H5 110.7 . .
C4 C5 H5 110.8 . .
N1 C6 C2 125.5(4) . .
N1 C6 C5 124.0(4) . .
C2 C6 C5 110.5(4) . .
N1 C7 C8 118.3(4) . .
N1 C7 C12 122.3(4) . .
C8 C7 C12 119.4(4) . .
C9 C8 C7 120.8(4) . .
C9 C8 H8 119.6 . .
C7 C8 H8 119.6 . .
C8 C9 C10 120.3(4) . .
C8 C9 H9 119.9 . .
C10 C9 H9 119.9 . .
C11 C10 C9 120.8(4) . .
C11 C10 C13 120.3(4) . .
C9 C10 C13 118.8(4) . .
C10 C11 C12 120.7(4) . .
C10 C11 H11 119.6 . .
C12 C11 H11 119.6 . .
C1 C12 C11 124.4(4) . .
C1 C12 C7 117.7(3) . .
C11 C12 C7 118.0(4) . .
F2 C13 F1 106.9(3) . .
F2 C13 F1 106.9(3) . 4_565
F1 C13 F1 104.7(4) . 4_565
F2 C13 C10 113.6(4) . .
F1 C13 C10 112.1(3) . .
F1 C13 C10 112.1(3) 4_565 .

loop_
_geom_bond_atom_site_label_1
_geom_bond_atom_site_label_2
_geom_bond_distance
_geom_bond_site_symmetry_2
Br1 C1 1.885(4) .
F1 C13 1.320(4) .
F2 C13 1.303(7) .
N1 C6 1.303(6) .
N1 C7 1.374(5) .
C1 C2 1.354(5) .
C1 C12 1.405(6) .
C2 C6 1.413(5) .
C2 C3 1.495(6) .
C3 C4 1.539(6) .
C3 H3 0.9700 .
C4 C5 1.523(7) .
C4 H4 0.9700 .
C5 C6 1.510(5) .
C5 H5 0.9700 .
C7 C8 1.396(6) .
C7 C12 1.422(5) .
C8 C9 1.357(6) .
C8 H8 0.9300 .
C9 C10 1.390(6) .
C9 H9 0.9300 .
C10 C11 1.358(6) .
C10 C13 1.491(6) .
C11 C12 1.410(5) .
C11 H11 0.9300 .
C13 F1 1.320(4) 4_565
